data_4080212
loop_
_publ_author_name
'Mills, David P.'
'Soutar, Lyndsay'
'Cooper, Oliver J.'
'Lewis, William'
'Blake, Alexander J.'
'Liddle, Stephen T.'

_publ_section_title
;
 Reactivity of the Yttrium Alkyl Carbene Complex [Y(BIPM)(CH2C6H5)(THF)]
 (BIPM = {C(PPh2NSiMe3)2})2--: From Insertions, Substitutions, and
 Additions to Nontypical Transformations
;
_journal_issue 5
_journal_name_full Organometallics
_journal_page_first 1251
_journal_paper_doi 10.1021/om3010178
_journal_volume 32
_journal_year 2013
_chemical_formula_moiety 'C52 H68 N5 O P2 Si2 Y'
_chemical_formula_sum 'C52 H68 N5 O P2 Si2 Y'
_chemical_formula_weight 986.14
_chemical_name_systematic
; 
 ? 
;
_space_group_IT_number 14
_symmetry_cell_setting monoclinic
_symmetry_space_group_name_Hall '-P 2ybc'
_symmetry_space_group_name_H-M 'P 1 21/c 1'
_atom_sites_solution_hydrogens 'geom, Me from difmap'
_atom_sites_solution_primary direct
_atom_sites_solution_secondary difmap
_audit_creation_method 'enCIFer editing of SHELXL97 CIF output'
_cell_angle_alpha 90.00
_cell_angle_beta 101.224(10)
_cell_angle_gamma 90.00
_cell_formula_units_Z 4
_cell_length_a 12.725(7)
_cell_length_b 19.531(11)
_cell_length_c 20.748(11)
_cell_measurement_reflns_used 4765
_cell_measurement_temperature 90(2)
_cell_measurement_theta_max 27.54
_cell_measurement_theta_min 2.31
_cell_volume 5058(5)
_computing_cell_refinement 'Bruker SAINT version 6.36A (Bruker, 2002)'
_computing_data_collection 'Bruker SMART version 5.625 (Bruker, 2001)'
_computing_data_reduction 'Bruker SAINT; SHELXTL (Sheldrick, 2008)'
_computing_publication_material 'enCIFer(Allen et al.,2004);PLATON(Spek,2009)'
_computing_structure_refinement 'SHELXL-97 (Sheldrick, 2008)'
_computing_structure_solution 'SHELXS-97 (Sheldrick, 2008)'
_diffrn_ambient_temperature 90(2)
_diffrn_detector_area_resol_mean 8.366
_diffrn_measured_fraction_theta_full 0.999
_diffrn_measured_fraction_theta_max 0.999
_diffrn_measurement_device_type 'Bruker SMART APEX CCD diffractometer'
_diffrn_measurement_method '\w with narrow frames'
_diffrn_radiation_monochromator graphite
_diffrn_radiation_source 'normal-focus sealed tube'
_diffrn_radiation_type MoK\a
_diffrn_radiation_wavelength 0.71073
_diffrn_reflns_av_R_equivalents 0.1079
_diffrn_reflns_av_sigmaI/netI 0.0947
_diffrn_reflns_limit_h_max 15
_diffrn_reflns_limit_h_min -15
_diffrn_reflns_limit_k_max 23
_diffrn_reflns_limit_k_min -23
_diffrn_reflns_limit_l_max 24
_diffrn_reflns_limit_l_min -24
_diffrn_reflns_number 36791
_diffrn_reflns_theta_full 25.00
_diffrn_reflns_theta_max 25.03
_diffrn_reflns_theta_min 1.94
_diffrn_standards_decay_% 0
_diffrn_standards_number 0
_exptl_absorpt_coefficient_mu 1.306
_exptl_absorpt_correction_T_max 0.746
_exptl_absorpt_correction_T_min 0.441
_exptl_absorpt_correction_type multi-scan
_exptl_absorpt_process_details 'SADABS 2007/2'
_exptl_crystal_colour COLOURLESS
_exptl_crystal_density_diffrn 1.295
_exptl_crystal_density_method 'not measured'
_exptl_crystal_description BLOCK
_exptl_crystal_F_000 2080
_exptl_crystal_size_max 0.014
_exptl_crystal_size_mid 0.008
_exptl_crystal_size_min 0.004
_refine_diff_density_max 1.444
_refine_diff_density_min -1.132
_refine_diff_density_rms 0.134
_refine_ls_extinction_method none
_refine_ls_goodness_of_fit_ref 1.030
_refine_ls_hydrogen_treatment constr
_refine_ls_matrix_type full
_refine_ls_number_parameters 574
_refine_ls_number_reflns 8932
_refine_ls_number_restraints 0
_refine_ls_restrained_S_all 1.030
_refine_ls_R_factor_all 0.1099
_refine_ls_R_factor_gt 0.0708
_refine_ls_shift/su_max 0.001
_refine_ls_shift/su_mean 0.000
_refine_ls_structure_factor_coef Fsqd
_refine_ls_weighting_details 'calc w=1/[\s^2^(Fo^2^)+(0.1158P)^2^] where P=(Fo^2^+2Fc^2^)/3'
_refine_ls_weighting_scheme calc
_refine_ls_wR_factor_gt 0.1771
_refine_ls_wR_factor_ref 0.2011
_reflns_number_gt 5999
_reflns_number_total 8932
_reflns_threshold_expression I>2\s(I)
_cod_data_source_file om3010178_si_001.cif
_cod_data_source_block 3
_cod_depositor_comments
;
The following automatic conversions were performed:

'_symmetry_cell_setting' value 'Monoclinic' changed to 'monoclinic'
according to /home/saulius/struct/CIF-dictionaries/cif_core.dic
dictionary named 'cif_core.dic' version 2.4.2 from 2011-04-26.

Automatic conversion script
Id: cif_fix_values 1891 2012-01-12 08:04:46Z andrius 
;
_cod_original_sg_symbol_H-M 'P 21/c'
_cod_database_code 4080212

loop_
_symmetry_equiv_pos_as_xyz
'x, y, z'
'-x, y+1/2, -z+1/2'
'-x, -y, -z'
'x, -y-1/2, z-1/2'

loop_
_atom_site_label
_atom_site_type_symbol
_atom_site_fract_x
_atom_site_fract_y
_atom_site_fract_z
_atom_site_U_iso_or_equiv
_atom_site_adp_type
_atom_site_occupancy
_atom_site_symmetry_multiplicity
_atom_site_calc_flag
_atom_site_refinement_flags
Y1 Y 0.71999(4) 0.29574(3) 0.78876(2) 0.02780(18) Uani 1 1 d .
C1 C 0.7150(4) 0.3207(3) 0.6709(3) 0.0302(12) Uani 1 1 d .
P1 P 0.59011(11) 0.34848(7) 0.66431(7) 0.0266(3) Uani 1 1 d .
N1 N 0.5497(4) 0.3260(2) 0.7310(2) 0.0319(11) Uani 1 1 d .
Si1 Si 0.42403(12) 0.31426(9) 0.74744(7) 0.0318(4) Uani 1 1 d .
P2 P 0.83795(11) 0.35116(7) 0.68987(7) 0.0266(3) Uani 1 1 d .
N2 N 0.8828(4) 0.3346(2) 0.7679(2) 0.0296(10) Uani 1 1 d .
Si2 Si 1.00850(12) 0.32613(9) 0.81494(8) 0.0325(4) Uani 1 1 d .
C2 C 0.5003(4) 0.3119(3) 0.5930(3) 0.0292(13) Uani 1 1 d .
C3 C 0.5276(5) 0.2513(3) 0.5659(3) 0.0354(14) Uani 1 1 d .
H3 H 0.5952 0.2310 0.5825 0.043 Uiso 1 1 calc R
C4 C 0.4572(5) 0.2195(3) 0.5141(3) 0.0404(15) Uani 1 1 d .
H4 H 0.4767 0.1778 0.4960 0.049 Uiso 1 1 calc R
C5 C 0.3600(5) 0.2492(3) 0.4901(3) 0.0405(15) Uani 1 1 d .
H5 H 0.3114 0.2275 0.4556 0.049 Uiso 1 1 calc R
C6 C 0.3321(5) 0.3103(3) 0.5154(3) 0.0393(15) Uani 1 1 d .
H6 H 0.2649 0.3308 0.4978 0.047 Uiso 1 1 calc R
C7 C 0.4021(4) 0.3420(3) 0.5665(3) 0.0334(13) Uani 1 1 d .
H7 H 0.3828 0.3843 0.5835 0.040 Uiso 1 1 calc R
C8 C 0.5741(4) 0.4405(3) 0.6516(3) 0.0292(12) Uani 1 1 d .
C9 C 0.5770(5) 0.4701(3) 0.5907(3) 0.0402(15) Uani 1 1 d .
H9 H 0.5765 0.4418 0.5534 0.048 Uiso 1 1 calc R
C10 C 0.5805(5) 0.5409(3) 0.5845(4) 0.0500(17) Uani 1 1 d .
H10 H 0.5807 0.5603 0.5425 0.060 Uiso 1 1 calc R
C11 C 0.5837(5) 0.5833(3) 0.6371(4) 0.0504(18) Uani 1 1 d .
H11 H 0.5888 0.6315 0.6323 0.061 Uiso 1 1 calc R
C12 C 0.5795(5) 0.5548(3) 0.6975(4) 0.0486(17) Uani 1 1 d .
H12 H 0.5803 0.5839 0.7343 0.058 Uiso 1 1 calc R
C13 C 0.5742(4) 0.4844(3) 0.7054(3) 0.0391(14) Uani 1 1 d .
H13 H 0.5707 0.4657 0.7472 0.047 Uiso 1 1 calc R
C14 C 0.9276(4) 0.3105(3) 0.6427(3) 0.0298(13) Uani 1 1 d .
C15 C 1.0227(4) 0.3419(3) 0.6342(3) 0.0342(13) Uani 1 1 d .
H15 H 1.0375 0.3874 0.6494 0.041 Uiso 1 1 calc R
C16 C 1.0949(5) 0.3083(3) 0.6047(3) 0.0379(14) Uani 1 1 d .
H16 H 1.1592 0.3305 0.5995 0.046 Uiso 1 1 calc R
C17 C 1.0742(5) 0.2419(3) 0.5822(3) 0.0417(15) Uani 1 1 d .
H17 H 1.1249 0.2184 0.5622 0.050 Uiso 1 1 calc R
C18 C 0.9798(5) 0.2097(3) 0.5887(3) 0.0444(16) Uani 1 1 d .
H18 H 0.9653 0.1642 0.5734 0.053 Uiso 1 1 calc R
C19 C 0.9069(5) 0.2448(3) 0.6178(3) 0.0382(14) Uani 1 1 d .
H19 H 0.8410 0.2234 0.6208 0.046 Uiso 1 1 calc R
C20 C 0.8535(4) 0.4420(3) 0.6726(3) 0.0293(12) Uani 1 1 d .
C21 C 0.8750(5) 0.4908(3) 0.7224(3) 0.0391(14) Uani 1 1 d .
H21 H 0.8858 0.4768 0.7671 0.047 Uiso 1 1 calc R
C22 C 0.8809(5) 0.5603(3) 0.7070(3) 0.0454(16) Uani 1 1 d .
H22 H 0.8953 0.5931 0.7414 0.055 Uiso 1 1 calc R
C23 C 0.8660(5) 0.5815(3) 0.6430(3) 0.0417(15) Uani 1 1 d .
H23 H 0.8718 0.6287 0.6330 0.050 Uiso 1 1 calc R
C24 C 0.8421(5) 0.5329(3) 0.5922(3) 0.0405(15) Uani 1 1 d .
H24 H 0.8300 0.5473 0.5476 0.049 Uiso 1 1 calc R
C25 C 0.8362(4) 0.4646(3) 0.6070(3) 0.0341(13) Uani 1 1 d .
H25 H 0.8201 0.4321 0.5724 0.041 Uiso 1 1 calc R
C26 C 0.3558(5) 0.2393(3) 0.7023(3) 0.0390(14) Uani 1 1 d .
H26A H 0.3414 0.2488 0.6550 0.059 Uiso 1 1 calc R
H26B H 0.2881 0.2308 0.7167 0.059 Uiso 1 1 calc R
H26C H 0.4020 0.1989 0.7114 0.059 Uiso 1 1 calc R
C27 C 0.3370(5) 0.3920(3) 0.7291(3) 0.0462(16) Uani 1 1 d .
H27A H 0.3403 0.4090 0.6851 0.069 Uiso 1 1 calc R
H27B H 0.3624 0.4277 0.7617 0.069 Uiso 1 1 calc R
H27C H 0.2629 0.3800 0.7310 0.069 Uiso 1 1 calc R
C28 C 0.4338(5) 0.2959(4) 0.8362(3) 0.0488(17) Uani 1 1 d .
H28A H 0.3623 0.2858 0.8447 0.073 Uiso 1 1 calc R
H28B H 0.4635 0.3358 0.8620 0.073 Uiso 1 1 calc R
H28C H 0.4808 0.2563 0.8486 0.073 Uiso 1 1 calc R
C29 C 0.9911(5) 0.2978(4) 0.8981(3) 0.0550(19) Uani 1 1 d .
H29A H 0.9456 0.3306 0.9156 0.082 Uiso 1 1 calc R
H29B H 1.0613 0.2953 0.9275 0.082 Uiso 1 1 calc R
H29C H 0.9573 0.2525 0.8948 0.082 Uiso 1 1 calc R
C30 C 1.0870(5) 0.4075(3) 0.8238(3) 0.0466(16) Uani 1 1 d .
H30A H 1.0944 0.4240 0.7802 0.070 Uiso 1 1 calc R
H30B H 1.1583 0.3992 0.8506 0.070 Uiso 1 1 calc R
H30C H 1.0497 0.4421 0.8452 0.070 Uiso 1 1 calc R
C31 C 1.0925(5) 0.2597(3) 0.7848(3) 0.0421(15) Uani 1 1 d .
H31A H 1.0508 0.2174 0.7750 0.063 Uiso 1 1 calc R
H31B H 1.1561 0.2505 0.8187 0.063 Uiso 1 1 calc R
H31C H 1.1147 0.2761 0.7449 0.063 Uiso 1 1 calc R
N3 N 0.6939(4) 0.2524(2) 0.8944(2) 0.0338(11) Uani 1 1 d .
N4 N 0.7000(4) 0.3118(2) 0.9248(2) 0.0355(11) Uani 1 1 d .
N5 N 0.7174(4) 0.3623(2) 0.8861(2) 0.0349(11) Uani 1 1 d .
C32 C 0.6723(5) 0.1954(3) 0.9370(3) 0.0444(16) Uani 1 1 d .
H32A H 0.5984 0.1784 0.9214 0.053 Uiso 1 1 calc R
H32B H 0.6778 0.2122 0.9825 0.053 Uiso 1 1 calc R
C33 C 0.7502(5) 0.1378(3) 0.9363(3) 0.0361(14) Uani 1 1 d .
C34 C 0.7182(5) 0.0728(3) 0.9124(3) 0.0402(15) Uani 1 1 d .
H34 H 0.6442 0.0638 0.8971 0.048 Uiso 1 1 calc R
C35 C 0.7924(5) 0.0209(3) 0.9105(3) 0.0445(16) Uani 1 1 d .
H35 H 0.7694 -0.0229 0.8933 0.053 Uiso 1 1 calc R
C36 C 0.8994(6) 0.0336(3) 0.9338(3) 0.0482(16) Uani 1 1 d .
H36 H 0.9510 -0.0013 0.9327 0.058 Uiso 1 1 calc R
C37 C 0.9313(5) 0.0976(3) 0.9589(3) 0.0415(15) Uani 1 1 d .
H37 H 1.0052 0.1062 0.9753 0.050 Uiso 1 1 calc R
C38 C 0.8581(5) 0.1488(3) 0.9605(3) 0.0355(14) Uani 1 1 d .
H38 H 0.8816 0.1922 0.9784 0.043 Uiso 1 1 calc R
C39 C 0.7219(5) 0.4301(3) 0.9178(3) 0.0312(13) Uani 1 1 d .
C40 C 0.7749(5) 0.4795(3) 0.8764(3) 0.0427(15) Uani 1 1 d .
H40A H 0.7333 0.4799 0.8308 0.051 Uiso 1 1 calc R
H40B H 0.8481 0.4631 0.8752 0.051 Uiso 1 1 calc R
C41 C 0.7810(6) 0.5529(3) 0.9045(3) 0.0499(17) Uani 1 1 d .
H41 H 0.8159 0.5839 0.8765 0.060 Uiso 1 1 calc R
C42 C 0.8466(6) 0.5512(4) 0.9738(4) 0.060(2) Uani 1 1 d .
H42A H 0.8514 0.5979 0.9928 0.073 Uiso 1 1 calc R
H42B H 0.9202 0.5352 0.9730 0.073 Uiso 1 1 calc R
C43 C 0.7933(7) 0.5026(4) 1.0164(3) 0.063(2) Uani 1 1 d .
H43 H 0.8369 0.5020 1.0621 0.075 Uiso 1 1 calc R
C44 C 0.7893(6) 0.4303(3) 0.9882(3) 0.0475(16) Uani 1 1 d .
H44A H 0.7570 0.3988 1.0163 0.057 Uiso 1 1 calc R
H44B H 0.8628 0.4143 0.9875 0.057 Uiso 1 1 calc R
C45 C 0.6107(5) 0.4573(3) 0.9199(3) 0.0418(15) Uani 1 1 d .
H45A H 0.5757 0.4265 0.9471 0.050 Uiso 1 1 calc R
H45B H 0.5670 0.4575 0.8749 0.050 Uiso 1 1 calc R
C46 C 0.6146(6) 0.5305(3) 0.9484(3) 0.0490(17) Uani 1 1 d .
H46 H 0.5406 0.5469 0.9495 0.059 Uiso 1 1 calc R
C47 C 0.6827(7) 0.5282(3) 1.0186(3) 0.060(2) Uani 1 1 d .
H47A H 0.6873 0.5746 1.0382 0.072 Uiso 1 1 calc R
H47B H 0.6484 0.4976 1.0464 0.072 Uiso 1 1 calc R
C48 C 0.6681(6) 0.5781(3) 0.9056(3) 0.0526(18) Uani 1 1 d .
H48A H 0.6254 0.5790 0.8603 0.063 Uiso 1 1 calc R
H48B H 0.6712 0.6252 0.9235 0.063 Uiso 1 1 calc R
O1 O 0.7348(3) 0.1783(2) 0.76801(19) 0.0350(9) Uani 1 1 d .
C49 C 0.6465(5) 0.1399(3) 0.7298(4) 0.0536(18) Uani 1 1 d .
H49A H 0.5949 0.1709 0.7022 0.064 Uiso 1 1 calc R
H49B H 0.6083 0.1135 0.7589 0.064 Uiso 1 1 calc R
C50 C 0.6984(7) 0.0922(4) 0.6875(4) 0.078(3) Uani 1 1 d .
H50A H 0.6550 0.0504 0.6760 0.093 Uiso 1 1 calc R
H50B H 0.7083 0.1152 0.6466 0.093 Uiso 1 1 calc R
C51 C 0.8010(7) 0.0762(4) 0.7293(4) 0.073(2) Uani 1 1 d .
H51A H 0.8549 0.0646 0.7025 0.087 Uiso 1 1 calc R
H51B H 0.7940 0.0372 0.7586 0.087 Uiso 1 1 calc R
C52 C 0.8317(5) 0.1399(3) 0.7680(4) 0.0485(17) Uani 1 1 d .
H52A H 0.8668 0.1283 0.8136 0.058 Uiso 1 1 calc R
H52B H 0.8823 0.1672 0.7478 0.058 Uiso 1 1 calc R

loop_
_atom_site_aniso_label
_atom_site_aniso_U_11
_atom_site_aniso_U_22
_atom_site_aniso_U_33
_atom_site_aniso_U_23
_atom_site_aniso_U_13
_atom_site_aniso_U_12
Y1 0.0300(3) 0.0320(3) 0.0211(3) 0.0006(2) 0.0044(2) 0.0002(2)
C1 0.035(3) 0.031(3) 0.025(3) 0.000(2) 0.007(2) -0.002(2)
P1 0.0299(7) 0.0306(8) 0.0190(7) 0.0006(6) 0.0042(6) 0.0001(6)
N1 0.039(3) 0.039(3) 0.017(2) 0.002(2) 0.003(2) -0.001(2)
Si1 0.0316(9) 0.0417(10) 0.0225(8) 0.0015(7) 0.0060(6) 0.0006(7)
P2 0.0289(7) 0.0295(8) 0.0221(7) -0.0008(6) 0.0069(6) -0.0004(6)
N2 0.033(3) 0.032(3) 0.023(2) 0.0009(19) 0.004(2) 0.000(2)
Si2 0.0309(9) 0.0402(9) 0.0260(8) 0.0011(7) 0.0042(7) -0.0038(7)
C2 0.029(3) 0.040(3) 0.020(3) 0.006(2) 0.008(2) -0.006(2)
C3 0.037(3) 0.047(4) 0.024(3) 0.004(3) 0.009(3) 0.000(3)
C4 0.054(4) 0.043(4) 0.026(3) -0.008(3) 0.010(3) -0.008(3)
C5 0.044(4) 0.050(4) 0.027(3) -0.003(3) 0.006(3) -0.016(3)
C6 0.033(3) 0.062(4) 0.021(3) 0.009(3) 0.000(2) -0.004(3)
C7 0.040(3) 0.039(3) 0.021(3) 0.002(2) 0.004(2) 0.001(3)
C8 0.022(3) 0.036(3) 0.028(3) 0.000(2) -0.001(2) 0.000(2)
C9 0.035(3) 0.045(4) 0.041(4) 0.005(3) 0.010(3) 0.001(3)
C10 0.047(4) 0.047(4) 0.057(4) 0.018(4) 0.013(3) -0.001(3)
C11 0.036(4) 0.032(4) 0.078(5) 0.010(4) -0.001(3) 0.005(3)
C12 0.043(4) 0.035(4) 0.064(5) -0.010(3) 0.000(3) 0.006(3)
C13 0.033(3) 0.041(4) 0.041(4) -0.002(3) 0.002(3) 0.002(3)
C14 0.032(3) 0.038(3) 0.019(3) 0.001(2) 0.003(2) 0.004(3)
C15 0.036(3) 0.041(4) 0.025(3) 0.001(2) 0.006(3) 0.000(3)
C16 0.029(3) 0.053(4) 0.029(3) 0.001(3) 0.001(2) 0.008(3)
C17 0.031(3) 0.063(4) 0.031(3) -0.009(3) 0.005(3) 0.016(3)
C18 0.051(4) 0.044(4) 0.036(3) -0.008(3) 0.003(3) 0.006(3)
C19 0.039(3) 0.042(4) 0.034(3) -0.007(3) 0.007(3) 0.001(3)
C20 0.028(3) 0.033(3) 0.028(3) -0.003(2) 0.008(2) -0.001(2)
C21 0.051(4) 0.038(4) 0.031(3) -0.002(3) 0.012(3) -0.004(3)
C22 0.059(4) 0.039(4) 0.041(4) -0.010(3) 0.016(3) -0.003(3)
C23 0.046(4) 0.033(3) 0.049(4) 0.002(3) 0.015(3) -0.005(3)
C24 0.042(4) 0.050(4) 0.029(3) 0.002(3) 0.005(3) -0.004(3)
C25 0.038(3) 0.037(3) 0.027(3) 0.003(3) 0.005(2) -0.001(3)
C26 0.033(3) 0.046(4) 0.037(3) 0.003(3) 0.004(3) 0.001(3)
C27 0.035(3) 0.055(4) 0.050(4) -0.005(3) 0.014(3) 0.005(3)
C28 0.038(4) 0.076(5) 0.034(3) 0.005(3) 0.010(3) -0.007(3)
C29 0.044(4) 0.087(6) 0.031(4) 0.010(3) 0.002(3) 0.000(4)
C30 0.040(4) 0.051(4) 0.046(4) -0.008(3) 0.001(3) -0.010(3)
C31 0.043(4) 0.048(4) 0.033(3) 0.003(3) 0.004(3) 0.006(3)
N3 0.048(3) 0.028(3) 0.026(2) 0.002(2) 0.010(2) 0.003(2)
N4 0.039(3) 0.039(3) 0.028(3) 0.003(2) 0.006(2) 0.002(2)
N5 0.038(3) 0.040(3) 0.025(3) 0.002(2) 0.003(2) 0.003(2)
C32 0.052(4) 0.047(4) 0.038(4) 0.002(3) 0.018(3) 0.002(3)
C33 0.042(4) 0.042(4) 0.025(3) 0.006(3) 0.011(3) 0.004(3)
C34 0.042(4) 0.042(4) 0.034(3) 0.004(3) 0.000(3) 0.000(3)
C35 0.055(4) 0.035(4) 0.041(4) 0.002(3) 0.003(3) -0.001(3)
C36 0.053(4) 0.049(4) 0.042(4) 0.005(3) 0.009(3) 0.010(3)
C37 0.046(4) 0.046(4) 0.032(3) -0.002(3) 0.005(3) -0.002(3)
C38 0.045(4) 0.038(3) 0.025(3) -0.001(2) 0.011(3) -0.008(3)
C39 0.039(3) 0.031(3) 0.022(3) -0.003(2) 0.003(2) -0.001(3)
C40 0.046(4) 0.044(4) 0.040(4) -0.005(3) 0.011(3) -0.006(3)
C41 0.074(5) 0.039(4) 0.039(4) 0.000(3) 0.017(3) -0.011(4)
C42 0.071(5) 0.048(4) 0.058(5) -0.016(4) 0.002(4) -0.015(4)
C43 0.086(6) 0.060(5) 0.034(4) -0.009(3) -0.009(4) -0.004(4)
C44 0.064(4) 0.048(4) 0.026(3) -0.003(3) -0.004(3) 0.002(3)
C45 0.050(4) 0.045(4) 0.032(3) -0.002(3) 0.012(3) 0.000(3)
C46 0.063(4) 0.044(4) 0.045(4) -0.008(3) 0.020(3) 0.003(3)
C47 0.109(7) 0.036(4) 0.037(4) -0.008(3) 0.019(4) -0.003(4)
C48 0.085(5) 0.036(4) 0.037(4) -0.003(3) 0.013(4) 0.004(4)
O1 0.038(2) 0.038(2) 0.030(2) -0.0011(18) 0.0073(17) -0.0034(18)
C49 0.043(4) 0.047(4) 0.067(5) -0.005(3) 0.002(4) -0.009(3)
C50 0.100(7) 0.058(5) 0.064(5) -0.018(4) -0.011(5) 0.007(5)
C51 0.079(6) 0.058(5) 0.081(6) -0.020(4) 0.015(5) 0.004(4)
C52 0.051(4) 0.040(4) 0.054(4) -0.001(3) 0.009(3) 0.010(3)

loop_
_atom_type_symbol
_atom_type_description
_atom_type_scat_dispersion_real
_atom_type_scat_dispersion_imag
_atom_type_scat_source
C C 0.0033 0.0016 'International Tables Vol C Tables 4.2.6.8 and 6.1.1.4'
H H 0.0000 0.0000 'International Tables Vol C Tables 4.2.6.8 and 6.1.1.4'
N N 0.0061 0.0033 'International Tables Vol C Tables 4.2.6.8 and 6.1.1.4'
Si Si 0.0817 0.0704 'International Tables Vol C Tables 4.2.6.8 and 6.1.1.4'
P P 0.1023 0.0942 'International Tables Vol C Tables 4.2.6.8 and 6.1.1.4'
Y Y -2.7962 3.5667 'International Tables Vol C Tables 4.2.6.8 and 6.1.1.4'
O O 0.0106 0.0060 'International Tables Vol C Tables 4.2.6.8 and 6.1.1.4'

loop_
_geom_angle_atom_site_label_1
_geom_angle_atom_site_label_2
_geom_angle_atom_site_label_3
_geom_angle
N2 Y1 N1 126.31(16)
N2 Y1 O1 100.31(15)
N1 Y1 O1 104.62(15)
N2 Y1 N5 97.91(16)
N1 Y1 N5 97.52(16)
O1 Y1 N5 134.11(15)
N2 Y1 N3 124.34(16)
N1 Y1 N3 105.95(16)
O1 Y1 N3 81.68(14)
N5 Y1 N3 53.50(16)
N2 Y1 C1 66.77(17)
N1 Y1 C1 66.53(17)
O1 Y1 C1 89.92(16)
N5 Y1 C1 135.94(17)
N3 Y1 C1 167.03(17)
P2 C1 P1 138.6(4)
P2 C1 Y1 89.7(2)
P1 C1 Y1 89.2(2)
N1 P1 C1 107.3(3)
N1 P1 C8 110.1(2)
C1 P1 C8 114.4(3)
N1 P1 C2 109.3(2)
C1 P1 C2 112.1(3)
C8 P1 C2 103.5(2)
P1 N1 Si1 131.8(3)
P1 N1 Y1 95.1(2)
Si1 N1 Y1 132.1(2)
N1 Si1 C28 109.8(3)
N1 Si1 C26 111.6(3)
C28 Si1 C26 106.4(3)
N1 Si1 C27 112.8(3)
C28 Si1 C27 106.3(3)
C26 Si1 C27 109.6(3)
N2 P2 C1 107.2(3)
N2 P2 C14 108.1(2)
C1 P2 C14 112.2(3)
N2 P2 C20 110.7(2)
C1 P2 C20 115.9(3)
C14 P2 C20 102.4(2)
P2 N2 Si2 133.5(3)
P2 N2 Y1 95.6(2)
Si2 N2 Y1 129.1(2)
N2 Si2 C31 114.2(3)
N2 Si2 C29 106.8(3)
C31 Si2 C29 106.4(3)
N2 Si2 C30 113.3(3)
C31 Si2 C30 107.1(3)
C29 Si2 C30 108.6(3)
C3 C2 C7 118.5(5)
C3 C2 P1 119.8(4)
C7 C2 P1 121.7(4)
C2 C3 C4 121.1(6)
C2 C3 H3 119.4
C4 C3 H3 119.4
C5 C4 C3 119.2(6)
C5 C4 H4 120.4
C3 C4 H4 120.4
C4 C5 C6 120.6(6)
C4 C5 H5 119.7
C6 C5 H5 119.7
C5 C6 C7 120.1(6)
C5 C6 H6 119.9
C7 C6 H6 119.9
C6 C7 C2 120.4(6)
C6 C7 H7 119.8
C2 C7 H7 119.8
C9 C8 C13 118.1(5)
C9 C8 P1 121.1(4)
C13 C8 P1 120.2(4)
C10 C9 C8 120.1(6)
C10 C9 H9 120.0
C8 C9 H9 120.0
C11 C10 C9 121.8(6)
C11 C10 H10 119.1
C9 C10 H10 119.1
C10 C11 C12 118.7(6)
C10 C11 H11 120.7
C12 C11 H11 120.7
C11 C12 C13 121.2(6)
C11 C12 H12 119.4
C13 C12 H12 119.4
C12 C13 C8 120.2(6)
C12 C13 H13 119.9
C8 C13 H13 119.9
C19 C14 C15 117.6(5)
C19 C14 P2 120.6(4)
C15 C14 P2 121.6(4)
C16 C15 C14 121.4(6)
C16 C15 H15 119.3
C14 C15 H15 119.3
C15 C16 C17 119.9(6)
C15 C16 H16 120.0
C17 C16 H16 120.0
C18 C17 C16 120.2(6)
C18 C17 H17 119.9
C16 C17 H17 119.9
C19 C18 C17 119.1(6)
C19 C18 H18 120.5
C17 C18 H18 120.5
C18 C19 C14 121.7(6)
C18 C19 H19 119.1
C14 C19 H19 119.1
C21 C20 C25 118.3(5)
C21 C20 P2 122.1(4)
C25 C20 P2 119.4(4)
C20 C21 C22 120.4(6)
C20 C21 H21 119.8
C22 C21 H21 119.8
C23 C22 C21 120.8(6)
C23 C22 H22 119.6
C21 C22 H22 119.6
C22 C23 C24 119.3(6)
C22 C23 H23 120.3
C24 C23 H23 120.3
C25 C24 C23 120.1(6)
C25 C24 H24 119.9
C23 C24 H24 119.9
C24 C25 C20 121.0(5)
C24 C25 H25 119.5
C20 C25 H25 119.5
Si1 C26 H26A 109.5
Si1 C26 H26B 109.5
H26A C26 H26B 109.5
Si1 C26 H26C 109.5
H26A C26 H26C 109.5
H26B C26 H26C 109.5
Si1 C27 H27A 109.5
Si1 C27 H27B 109.5
H27A C27 H27B 109.5
Si1 C27 H27C 109.5
H27A C27 H27C 109.5
H27B C27 H27C 109.5
Si1 C28 H28A 109.5
Si1 C28 H28B 109.5
H28A C28 H28B 109.5
Si1 C28 H28C 109.5
H28A C28 H28C 109.5
H28B C28 H28C 109.5
Si2 C29 H29A 109.5
Si2 C29 H29B 109.5
H29A C29 H29B 109.5
Si2 C29 H29C 109.5
H29A C29 H29C 109.5
H29B C29 H29C 109.5
Si2 C30 H30A 109.5
Si2 C30 H30B 109.5
H30A C30 H30B 109.5
Si2 C30 H30C 109.5
H30A C30 H30C 109.5
H30B C30 H30C 109.5
Si2 C31 H31A 109.5
Si2 C31 H31B 109.5
H31A C31 H31B 109.5
Si2 C31 H31C 109.5
H31A C31 H31C 109.5
H31B C31 H31C 109.5
N4 N3 C32 112.3(5)
N4 N3 Y1 96.8(3)
C32 N3 Y1 150.8(4)
N3 N4 N5 111.7(5)
N4 N5 C39 113.4(4)
N4 N5 Y1 98.0(3)
C39 N5 Y1 148.6(3)
N3 C32 C33 111.0(5)
N3 C32 H32A 109.4
C33 C32 H32A 109.4
N3 C32 H32B 109.4
C33 C32 H32B 109.4
H32A C32 H32B 108.0
C38 C33 C34 118.1(5)
C38 C33 C32 119.3(6)
C34 C33 C32 122.5(6)
C35 C34 C33 121.4(6)
C35 C34 H34 119.3
C33 C34 H34 119.3
C36 C35 C34 119.2(6)
C36 C35 H35 120.4
C34 C35 H35 120.4
C35 C36 C37 119.6(6)
C35 C36 H36 120.2
C37 C36 H36 120.2
C38 C37 C36 121.1(6)
C38 C37 H37 119.5
C36 C37 H37 119.5
C37 C38 C33 120.6(6)
C37 C38 H38 119.7
C33 C38 H38 119.7
N5 C39 C45 111.7(5)
N5 C39 C40 107.3(4)
C45 C39 C40 108.0(5)
N5 C39 C44 113.0(5)
C45 C39 C44 108.7(5)
C40 C39 C44 107.8(5)
C39 C40 C41 111.6(5)
C39 C40 H40A 109.3
C41 C40 H40A 109.3
C39 C40 H40B 109.3
C41 C40 H40B 109.3
H40A C40 H40B 108.0
C42 C41 C48 109.8(6)
C42 C41 C40 108.4(5)
C48 C41 C40 109.0(6)
C42 C41 H41 109.8
C48 C41 H41 109.8
C40 C41 H41 109.8
C41 C42 C43 109.6(6)
C41 C42 H42A 109.8
C43 C42 H42A 109.8
C41 C42 H42B 109.8
C43 C42 H42B 109.8
H42A C42 H42B 108.2
C47 C43 C44 111.0(6)
C47 C43 C42 109.3(6)
C44 C43 C42 109.6(6)
C47 C43 H43 109.0
C44 C43 H43 109.0
C42 C43 H43 109.0
C43 C44 C39 109.7(5)
C43 C44 H44A 109.7
C39 C44 H44A 109.7
C43 C44 H44B 109.7
C39 C44 H44B 109.7
H44A C44 H44B 108.2
C39 C45 C46 111.9(5)
C39 C45 H45A 109.2
C46 C45 H45A 109.2
C39 C45 H45B 109.2
C46 C45 H45B 109.2
H45A C45 H45B 107.9
C48 C46 C45 108.9(5)
C48 C46 C47 109.4(6)
C45 C46 C47 107.8(5)
C48 C46 H46 110.2
C45 C46 H46 110.2
C47 C46 H46 110.2
C43 C47 C46 109.7(6)
C43 C47 H47A 109.7
C46 C47 H47A 109.7
C43 C47 H47B 109.7
C46 C47 H47B 109.7
H47A C47 H47B 108.2
C41 C48 C46 109.9(5)
C41 C48 H48A 109.7
C46 C48 H48A 109.7
C41 C48 H48B 109.7
C46 C48 H48B 109.7
H48A C48 H48B 108.2
C52 O1 C49 107.6(5)
C52 O1 Y1 127.3(3)
C49 O1 Y1 121.6(4)
O1 C49 C50 104.7(6)
O1 C49 H49A 110.8
C50 C49 H49A 110.8
O1 C49 H49B 110.8
C50 C49 H49B 110.8
H49A C49 H49B 108.9
C51 C50 C49 103.3(7)
C51 C50 H50A 111.1
C49 C50 H50A 111.1
C51 C50 H50B 111.1
C49 C50 H50B 111.1
H50A C50 H50B 109.1
C50 C51 C52 104.6(6)
C50 C51 H51A 110.8
C52 C51 H51A 110.8
C50 C51 H51B 110.8
C52 C51 H51B 110.8
H51A C51 H51B 108.9
O1 C52 C51 107.4(6)
O1 C52 H52A 110.2
C51 C52 H52A 110.2
O1 C52 H52B 110.2
C51 C52 H52B 110.2
H52A C52 H52B 108.5

loop_
_geom_bond_atom_site_label_1
_geom_bond_atom_site_label_2
_geom_bond_distance
Y1 N2 2.324(5)
Y1 N1 2.339(5)
Y1 O1 2.349(4)
Y1 N5 2.407(5)
Y1 N3 2.433(5)
Y1 C1 2.482(5)
C1 P2 1.649(6)
C1 P1 1.660(6)
P1 N1 1.627(5)
P1 C8 1.823(6)
P1 C2 1.830(6)
N1 Si1 1.715(5)
Si1 C28 1.856(6)
Si1 C26 1.859(6)
Si1 C27 1.874(6)
P2 N2 1.641(5)
P2 C14 1.823(6)
P2 C20 1.828(6)
N2 Si2 1.712(5)
Si2 C31 1.865(6)
Si2 C29 1.865(7)
Si2 C30 1.868(6)
C2 C3 1.383(8)
C2 C7 1.393(8)
C3 C4 1.403(8)
C3 H3 0.9500
C4 C5 1.370(9)
C4 H4 0.9500
C5 C6 1.377(9)
C5 H5 0.9500
C6 C7 1.391(8)
C6 H6 0.9500
C7 H7 0.9500
C8 C9 1.397(8)
C8 C13 1.405(8)
C9 C10 1.390(8)
C9 H9 0.9500
C10 C11 1.365(10)
C10 H10 0.9500
C11 C12 1.381(10)
C11 H11 0.9500
C12 C13 1.389(8)
C12 H12 0.9500
C13 H13 0.9500
C14 C19 1.389(8)
C14 C15 1.397(8)
C15 C16 1.368(8)
C15 H15 0.9500
C16 C17 1.386(8)
C16 H16 0.9500
C17 C18 1.385(9)
C17 H17 0.9500
C18 C19 1.382(8)
C18 H18 0.9500
C19 H19 0.9500
C20 C21 1.393(8)
C20 C25 1.407(8)
C21 C22 1.400(8)
C21 H21 0.9500
C22 C23 1.369(9)
C22 H22 0.9500
C23 C24 1.408(8)
C23 H23 0.9500
C24 C25 1.374(8)
C24 H24 0.9500
C25 H25 0.9500
C26 H26A 0.9800
C26 H26B 0.9800
C26 H26C 0.9800
C27 H27A 0.9800
C27 H27B 0.9800
C27 H27C 0.9800
C28 H28A 0.9800
C28 H28B 0.9800
C28 H28C 0.9800
C29 H29A 0.9800
C29 H29B 0.9800
C29 H29C 0.9800
C30 H30A 0.9800
C30 H30B 0.9800
C30 H30C 0.9800
C31 H31A 0.9800
C31 H31B 0.9800
C31 H31C 0.9800
N3 N4 1.315(6)
N3 C32 1.479(7)
N4 N5 1.317(6)
N5 C39 1.476(7)
C32 C33 1.502(8)
C32 H32A 0.9900
C32 H32B 0.9900
C33 C38 1.383(8)
C33 C34 1.395(8)
C34 C35 1.391(8)
C34 H34 0.9500
C35 C36 1.377(9)
C35 H35 0.9500
C36 C37 1.384(9)
C36 H36 0.9500
C37 C38 1.372(8)
C37 H37 0.9500
C38 H38 0.9500
C39 C45 1.520(8)
C39 C40 1.531(8)
C39 C44 1.543(8)
C40 C41 1.545(8)
C40 H40A 0.9900
C40 H40B 0.9900
C41 C42 1.516(10)
C41 C48 1.523(10)
C41 H41 1.0000
C42 C43 1.543(10)
C42 H42A 0.9900
C42 H42B 0.9900
C43 C47 1.503(11)
C43 C44 1.525(9)
C43 H43 1.0000
C44 H44A 0.9900
C44 H44B 0.9900
C45 C46 1.544(9)
C45 H45A 0.9900
C45 H45B 0.9900
C46 C48 1.532(9)
C46 C47 1.545(10)
C46 H46 1.0000
C47 H47A 0.9900
C47 H47B 0.9900
C48 H48A 0.9900
C48 H48B 0.9900
O1 C52 1.443(7)
O1 C49 1.451(7)
C49 C50 1.516(10)
C49 H49A 0.9900
C49 H49B 0.9900
C50 C51 1.453(11)
C50 H50A 0.9900
C50 H50B 0.9900
C51 C52 1.491(10)
C51 H51A 0.9900
C51 H51B 0.9900
C52 H52A 0.9900
C52 H52B 0.9900

loop_
_geom_torsion_atom_site_label_1
_geom_torsion_atom_site_label_2
_geom_torsion_atom_site_label_3
_geom_torsion_atom_site_label_4
_geom_torsion
N2 Y1 C1 P2 -5.61(19)
N1 Y1 C1 P2 147.1(3)
O1 Y1 C1 P2 -106.9(2)
N5 Y1 C1 P2 71.2(3)
N3 Y1 C1 P2 -156.3(6)
N2 Y1 C1 P1 -144.3(3)
N1 Y1 C1 P1 8.47(19)
O1 Y1 C1 P1 114.5(2)
N5 Y1 C1 P1 -67.4(3)
N3 Y1 C1 P1 65.1(8)
P2 C1 P1 N1 -100.3(5)
Y1 C1 P1 N1 -11.7(3)
P2 C1 P1 C8 22.1(6)
Y1 C1 P1 C8 110.7(2)
P2 C1 P1 C2 139.6(5)
Y1 C1 P1 C2 -131.8(2)
C1 P1 N1 Si1 -157.3(4)
C8 P1 N1 Si1 77.6(4)
C2 P1 N1 Si1 -35.5(5)
C1 P1 N1 Y1 12.5(3)
C8 P1 N1 Y1 -112.6(2)
C2 P1 N1 Y1 134.3(2)
N2 Y1 N1 P1 22.8(3)
O1 Y1 N1 P1 -92.1(2)
N5 Y1 N1 P1 128.5(2)
N3 Y1 N1 P1 -177.44(19)
C1 Y1 N1 P1 -8.67(19)
N2 Y1 N1 Si1 -167.4(3)
O1 Y1 N1 Si1 77.7(3)
N5 Y1 N1 Si1 -61.7(4)
N3 Y1 N1 Si1 -7.6(4)
C1 Y1 N1 Si1 161.1(4)
P1 N1 Si1 C28 -175.0(4)
Y1 N1 Si1 C28 18.7(4)
P1 N1 Si1 C26 67.3(5)
Y1 N1 Si1 C26 -99.0(4)
P1 N1 Si1 C27 -56.6(5)
Y1 N1 Si1 C27 137.1(3)
P1 C1 P2 N2 96.1(5)
Y1 C1 P2 N2 7.7(3)
P1 C1 P2 C14 -145.3(5)
Y1 C1 P2 C14 126.2(2)
P1 C1 P2 C20 -28.2(6)
Y1 C1 P2 C20 -116.6(2)
C1 P2 N2 Si2 156.5(4)
C14 P2 N2 Si2 35.3(5)
C20 P2 N2 Si2 -76.1(4)
C1 P2 N2 Y1 -8.2(3)
C14 P2 N2 Y1 -129.4(2)
C20 P2 N2 Y1 119.2(2)
N1 Y1 N2 P2 -25.8(3)
O1 Y1 N2 P2 91.1(2)
N5 Y1 N2 P2 -131.2(2)
N3 Y1 N2 P2 178.01(17)
C1 Y1 N2 P2 5.67(19)
N1 Y1 N2 Si2 168.5(3)
O1 Y1 N2 Si2 -74.6(3)
N5 Y1 N2 Si2 63.1(3)
N3 Y1 N2 Si2 12.3(4)
C1 Y1 N2 Si2 -160.1(4)
P2 N2 Si2 C31 -56.7(5)
Y1 N2 Si2 C31 103.6(3)
P2 N2 Si2 C29 -174.0(4)
Y1 N2 Si2 C29 -13.7(4)
P2 N2 Si2 C30 66.4(5)
Y1 N2 Si2 C30 -133.4(3)
N1 P1 C2 C3 -96.8(5)
C1 P1 C2 C3 22.1(5)
C8 P1 C2 C3 145.9(4)
N1 P1 C2 C7 80.5(5)
C1 P1 C2 C7 -160.6(4)
C8 P1 C2 C7 -36.8(5)
C7 C2 C3 C4 -1.9(8)
P1 C2 C3 C4 175.5(4)
C2 C3 C4 C5 0.3(9)
C3 C4 C5 C6 1.2(9)
C4 C5 C6 C7 -1.0(9)
C5 C6 C7 C2 -0.7(8)
C3 C2 C7 C6 2.1(8)
P1 C2 C7 C6 -175.3(4)
N1 P1 C8 C9 -163.7(4)
C1 P1 C8 C9 75.4(5)
C2 P1 C8 C9 -46.9(5)
N1 P1 C8 C13 25.6(5)
C1 P1 C8 C13 -95.3(5)
C2 P1 C8 C13 142.4(4)
C13 C8 C9 C10 0.4(8)
P1 C8 C9 C10 -170.5(5)
C8 C9 C10 C11 1.5(10)
C9 C10 C11 C12 -2.3(10)
C10 C11 C12 C13 1.2(10)
C11 C12 C13 C8 0.6(9)
C9 C8 C13 C12 -1.4(8)
P1 C8 C13 C12 169.5(4)
N2 P2 C14 C19 92.2(5)
C1 P2 C14 C19 -25.9(5)
C20 P2 C14 C19 -150.9(5)
N2 P2 C14 C15 -83.1(5)
C1 P2 C14 C15 158.8(4)
C20 P2 C14 C15 33.8(5)
C19 C14 C15 C16 -2.3(8)
P2 C14 C15 C16 173.2(4)
C14 C15 C16 C17 0.2(9)
C15 C16 C17 C18 1.0(9)
C16 C17 C18 C19 0.1(9)
C17 C18 C19 C14 -2.3(9)
C15 C14 C19 C18 3.3(9)
P2 C14 C19 C18 -172.1(5)
N2 P2 C20 C21 -14.7(6)
C1 P2 C20 C21 107.7(5)
C14 P2 C20 C21 -129.7(5)
N2 P2 C20 C25 169.7(4)
C1 P2 C20 C25 -67.9(5)
C14 P2 C20 C25 54.7(5)
C25 C20 C21 C22 -1.0(9)
P2 C20 C21 C22 -176.7(5)
C20 C21 C22 C23 -0.3(10)
C21 C22 C23 C24 1.5(10)
C22 C23 C24 C25 -1.5(9)
C23 C24 C25 C20 0.2(9)
C21 C20 C25 C24 1.1(8)
P2 C20 C25 C24 176.9(4)
N2 Y1 N3 N4 73.2(4)
N1 Y1 N3 N4 -87.1(3)
O1 Y1 N3 N4 170.0(3)
N5 Y1 N3 N4 0.5(3)
C1 Y1 N3 N4 -139.9(7)
N2 Y1 N3 C32 -110.4(8)
N1 Y1 N3 C32 89.4(8)
O1 Y1 N3 C32 -13.6(8)
N5 Y1 N3 C32 176.9(9)
C1 Y1 N3 C32 36.5(13)
C32 N3 N4 N5 -178.9(5)
Y1 N3 N4 N5 -0.8(5)
N3 N4 N5 C39 178.5(4)
N3 N4 N5 Y1 0.8(5)
N2 Y1 N5 N4 -127.8(3)
N1 Y1 N5 N4 103.8(3)
O1 Y1 N5 N4 -15.0(4)
N3 Y1 N5 N4 -0.5(3)
C1 Y1 N5 N4 167.6(3)
N2 Y1 N5 C39 56.2(7)
N1 Y1 N5 C39 -72.2(7)
O1 Y1 N5 C39 169.0(6)
N3 Y1 N5 C39 -176.5(7)
C1 Y1 N5 C39 -8.4(8)
N4 N3 C32 C33 -129.7(5)
Y1 N3 C32 C33 54.1(10)
N3 C32 C33 C38 63.5(7)
N3 C32 C33 C34 -116.8(6)
C38 C33 C34 C35 -2.3(9)
C32 C33 C34 C35 178.0(5)
C33 C34 C35 C36 1.2(9)
C34 C35 C36 C37 0.2(9)
C35 C36 C37 C38 -0.5(9)
C36 C37 C38 C33 -0.7(9)
C34 C33 C38 C37 2.0(8)
C32 C33 C38 C37 -178.3(5)
N4 N5 C39 C45 -78.4(6)
Y1 N5 C39 C45 97.2(7)
N4 N5 C39 C40 163.3(5)
Y1 N5 C39 C40 -21.0(9)
N4 N5 C39 C44 44.6(7)
Y1 N5 C39 C44 -139.7(6)
N5 C39 C40 C41 178.5(5)
C45 C39 C40 C41 57.9(7)
C44 C39 C40 C41 -59.4(7)
C39 C40 C41 C42 60.0(7)
C39 C40 C41 C48 -59.6(7)
C48 C41 C42 C43 59.9(7)
C40 C41 C42 C43 -59.2(8)
C41 C42 C43 C47 -60.7(7)
C41 C42 C43 C44 61.2(8)
C47 C43 C44 C39 59.8(8)
C42 C43 C44 C39 -61.0(8)
N5 C39 C44 C43 177.9(5)
C45 C39 C44 C43 -57.4(7)
C40 C39 C44 C43 59.5(7)
N5 C39 C45 C46 -175.8(5)
C40 C39 C45 C46 -57.9(6)
C44 C39 C45 C46 58.8(6)
C39 C45 C46 C48 59.4(7)
C39 C45 C46 C47 -59.3(7)
C44 C43 C47 C46 -60.9(7)
C42 C43 C47 C46 60.2(7)
C48 C46 C47 C43 -59.4(7)
C45 C46 C47 C43 58.9(7)
C42 C41 C48 C46 -59.2(7)
C40 C41 C48 C46 59.5(7)
C45 C46 C48 C41 -59.3(7)
C47 C46 C48 C41 58.3(7)
N2 Y1 O1 C52 20.8(5)
N1 Y1 O1 C52 152.8(4)
N5 Y1 O1 C52 -91.0(5)
N3 Y1 O1 C52 -102.8(5)
C1 Y1 O1 C52 87.2(5)
N2 Y1 O1 C49 -135.4(4)
N1 Y1 O1 C49 -3.4(5)
N5 Y1 O1 C49 112.8(5)
N3 Y1 O1 C49 101.0(4)
C1 Y1 O1 C49 -69.1(4)
C52 O1 C49 C50 -20.2(7)
Y1 O1 C49 C50 140.1(5)
O1 C49 C50 C51 33.7(8)
C49 C50 C51 C52 -33.7(9)
C49 O1 C52 C51 -0.6(7)
Y1 O1 C52 C51 -159.4(5)
C50 C51 C52 O1 22.1(9)
